data_7204353
loop_
_publ_author_name
'Satou, Teizi'
'Shinmyozu, Teruo'

_publ_section_title
;
 Synthesis and structural analysis of
 2,11-diaza[3.3](3,5)pyridinophaneElectronic supplementary information
 (ESI) available: 3D coordinates for compounds 1 and 6 and for the
 three calculated conformers of compound 1 (1BB, 1CB and 1CC). See
 http://www.rsc.org/suppdata/p2/b2/b200402j/
;
_journal_issue 3
_journal_name_full 'Journal of the Chemical Society, Perkin Transactions 2'
_journal_page_first 393
_journal_paper_doi 10.1039/b200402j
_journal_year 2002
_chemical_formula_moiety 'C14 H16 N4 '
_chemical_formula_sum 'C14 H16 N4'
_chemical_formula_weight 240.31
_chemical_melting_point 255.2(13)
_space_group_IT_number 62
_symmetry_cell_setting orthorhombic
_symmetry_Int_Tables_number 62
_symmetry_space_group_name_Hall '-P 2ac 2n'
_symmetry_space_group_name_H-M 'P n m a'
_cell_angle_alpha 89
_cell_angle_beta 89
_cell_angle_gamma 90
_cell_formula_units_Z 4
_cell_length_a 8.1751(4)
_cell_length_b 12.6839(9)
_cell_length_c 11.4135(7)
_cell_measurement_reflns_used 6569
_cell_measurement_temperature 93.2
_cell_measurement_theta_max 27.4
_cell_measurement_theta_min 3.1
_cell_volume 1183.13(13)
_computing_cell_refinement PROCESS
_computing_data_collection PROCESS
_computing_data_reduction 'teXsan Ver. 1.11'
_computing_publication_material 'teXsan Ver. 1.11'
_computing_structure_refinement 'teXsan Ver. 1.10'
_computing_structure_solution SIR92
_diffrn_measured_fraction_theta_full 0.9986
_diffrn_measured_fraction_theta_max 0.9986
_diffrn_measurement_device_type 'Rigaku RAXIS-RAPID Imaging Plate'
_diffrn_measurement_method \w
_diffrn_radiation_type 'Mo K\a'
_diffrn_radiation_wavelength 0.7107
_diffrn_reflns_av_R_equivalents 0.067
_diffrn_reflns_limit_h_max 10
_diffrn_reflns_limit_h_min 0
_diffrn_reflns_limit_k_max 16
_diffrn_reflns_limit_k_min 0
_diffrn_reflns_limit_l_max 0
_diffrn_reflns_limit_l_min -14
_diffrn_reflns_number 10318
_diffrn_reflns_theta_full 27.47
_diffrn_reflns_theta_max 27.47
_exptl_absorpt_coefficient_mu 0.084
_exptl_absorpt_correction_T_max 0.996
_exptl_absorpt_correction_T_min 0.822
_exptl_absorpt_correction_type multi-scan
_exptl_absorpt_process_details '(Higashi, 1995)'
_exptl_crystal_colour colorless
_exptl_crystal_density_diffrn 1.349
_exptl_crystal_density_method 'not measured'
_exptl_crystal_description platelet
_exptl_crystal_size_max 0.300
_exptl_crystal_size_mid 0.100
_exptl_crystal_size_min 0.050
_refine_diff_density_max 0.62
_refine_diff_density_min -0.42
_refine_ls_extinction_method none
_refine_ls_goodness_of_fit_ref 0.851
_refine_ls_hydrogen_treatment noref
_refine_ls_number_parameters 91
_refine_ls_number_reflns 1421
_refine_ls_R_factor_gt 0.0555
_refine_ls_shift/su_max 0.0006
_refine_ls_structure_factor_coef Fsqd
_refine_ls_weighting_details 'w = 1/[\s^2^(Fo^2^) + (0.05000(Max(Fo^2^,0) + 2Fc^2^)/3)^2^]'
_refine_ls_weighting_scheme calc
_refine_ls_wR_factor_ref 0.1313
_reflns_number_gt 637
_reflns_number_total 1421
_reflns_threshold_expression F^2^>2.0\s(F^2^)
_cod_data_source_file b200402j.txt
_cod_data_source_block 33py
_cod_depositor_comments
;
The following automatic conversions were performed:

'_chemical_melting_point' value '254.0 - 256.5' was changed to
'255.2(13)' - the average value was taken and precision was
estimated.

Automatic conversion script
Id: cif_fix_values 1569 2011-02-09 13:29:24Z adriana 

The following automatic conversions were performed:
data name '_geom_hbond_site_distance_dh' replaced with
'_geom_hbond_distance_DH' as specified in the replacement file
'/home/antanas/src/cod-tools/trunk/data/replacement-values/replacement_tags.lst'.

data
name '_geom_hbond_site_distance_ha' replaced with
'_geom_hbond_distance_HA' as specified in the replacement file
'/home/antanas/src/cod-tools/trunk/data/replacement-values/replacement_tags.lst'.

data
name '_geom_hbond_site_distance_da' replaced with
'_geom_hbond_distance_DA' as specified in the replacement file
'/home/antanas/src/cod-tools/trunk/data/replacement-values/replacement_tags.lst'.

Automatic conversion script
Id: cif_correct_tags 5005 2017-03-03 11:38:54Z antanas 
;
_cod_original_cell_volume 1183.5(2)
_cod_original_sg_symbol_H-M Pnma
_cod_original_formula_sum 'C14 H16 N4 '
_cod_database_code 7204353

loop_
_symmetry_equiv_pos_as_xyz
x,y,z
1/2+x,1/2-y,1/2-z
-x,1/2+y,-z
1/2-x,-y,1/2+z
-x,-y,-z
1/2-x,1/2+y,1/2+z
x,1/2-y,z
1/2+x,y,1/2-z

loop_
_atom_site_label
_atom_site_type_symbol
_atom_site_fract_x
_atom_site_fract_y
_atom_site_fract_z
_atom_site_U_iso_or_equiv
_atom_site_adp_type
_atom_site_occupancy
_atom_site_calc_flag
_atom_site_refinement_flags
_atom_site_disorder_assembly
_atom_site_disorder_group
N(1) N 0.7877(2) 0.0923(2) 0.6599(2) 0.0378(7) Uani 1.00 d . . .
N(2) N 0.3112(4) 0.2500 0.5812(3) 0.041(1) Uani 1.00 d S . .
N(3) N 1.0346(5) 0.2500 0.3626(4) 0.027(1) Uani 0.67 d SP . .
N(4) N 0.897(1) 0.2500 0.2888(7) 0.024(3) Uani 0.33 d SP . .
C(1) C 0.8807(3) 0.1061(2) 0.5646(2) 0.0302(8) Uani 1.00 d . . .
C(2) C 0.8219(3) 0.1277(2) 0.4542(2) 0.0239(7) Uani 1.00 d . . .
C(3) C 0.6524(3) 0.1347(2) 0.4421(2) 0.0245(7) Uani 1.00 d . . .
C(4) C 0.5518(3) 0.1278(2) 0.5388(2) 0.0247(7) Uani 1.00 d . . .
C(5) C 0.6251(3) 0.1048(2) 0.6451(2) 0.0323(8) Uani 1.00 d . . .
C(6) C 0.9367(3) 0.1510(2) 0.3520(2) 0.0301(7) Uani 1.00 d . . .
C(7) C 0.3695(3) 0.1508(2) 0.5305(2) 0.0314(8) Uani 1.00 d . . .
H(1) H 0.9961 0.1005 0.5739 0.0370 Uiso 1.00 calc . . .
H(2) H 0.6056 0.1442 0.3667 0.0294 Uiso 1.00 calc . . .
H(3) H 0.5561 0.0969 0.7116 0.0387 Uiso 1.00 calc . . .
H(4) H 1.0431 0.1010 0.3608 0.0501 Uiso 1.00 calc . . .
H(5) H 0.8592 0.1475 0.2738 0.0501 Uiso 1.00 calc . . .
H(6) H 0.3420 0.1512 0.4494 0.0388 Uiso 1.00 calc . . .
H(7) H 0.3137 0.0948 0.5683 0.0388 Uiso 1.00 calc . . .
H(8) H 1.1034 0.2500 0.4437 0.0501 Uiso 0.67 calc SP . .
H(9) H 0.7873 0.2500 0.2472 0.0501 Uiso 0.33 calc SP . .
H(10) H 0.3215 0.2500 0.6743 0.0501 Uiso 1.00 calc S . .

loop_
_atom_site_aniso_label
_atom_site_aniso_U_11
_atom_site_aniso_U_22
_atom_site_aniso_U_33
_atom_site_aniso_U_12
_atom_site_aniso_U_13
_atom_site_aniso_U_23
N(1) 0.023(1) 0.061(2) 0.029(1) 0.008(1) 0.001(1) 0.014(1)
N(2) 0.027(2) 0.042(2) 0.055(2) 0.0000 0.003(2) 0.0000
N(3) 0.019(2) 0.024(3) 0.038(3) 0.0000 0.003(2) 0.0000
N(4) 0.035(6) 0.020(5) 0.017(5) 0.0000 0.000(4) 0.0000
C(1) 0.016(1) 0.043(2) 0.032(2) 0.002(1) -0.001(1) 0.005(2)
C(2) 0.018(1) 0.026(2) 0.028(1) 0.000(1) 0.000(1) 0.002(1)
C(3) 0.023(1) 0.021(1) 0.029(1) -0.003(1) -0.006(1) 0.003(1)
C(4) 0.017(1) 0.019(1) 0.038(2) -0.003(1) -0.001(1) 0.005(1)
C(5) 0.024(1) 0.041(2) 0.032(2) 0.002(1) 0.004(1) 0.011(1)
C(6) 0.027(1) 0.033(2) 0.031(2) 0.002(1) 0.007(1) 0.005(1)
C(7) 0.019(1) 0.022(1) 0.053(2) 0.000(1) -0.001(1) 0.005(1)

loop_
_atom_type_symbol
_atom_type_description
_atom_type_scat_dispersion_real
_atom_type_scat_dispersion_imag
_atom_type_scat_source
C C 0.003 0.002
;International Tables for Crystallography
(1992, Vol. C, Tables 4.2.6.8 and 6.1.1.1)
;
H H 0.000 0.000
;International Tables for Crystallography
(1992, Vol. C, Table 6.1.1.2)
;
N N 0.006 0.003
;International Tables for Crystallography
(1992, Vol. C, Tables 4.2.6.8 and 6.1.1.1)
;

loop_
_geom_angle_atom_site_label_1
_geom_angle_atom_site_label_2
_geom_angle_atom_site_label_3
_geom_angle
_geom_angle_site_symmetry_1
_geom_angle_site_symmetry_2
_geom_angle_site_symmetry_3
_geom_angle_publ_flag
C(1) N(1) C(5) 116.2(2) . . . yes
C(7) N(2) C(7) 118.4(3) . . 7_555 yes
N(4) N(3) C(6) 61.5(2) . . . yes
N(4) N(3) C(6) 61.5(2) . . 7_555 yes
C(6) N(3) C(6) 114.4(3) . . 7_555 yes
N(3) N(4) C(6) 62.2(3) . . . yes
N(3) N(4) C(6) 62.2(3) . . 7_555 yes
C(6) N(4) C(6) 115.5(6) . . 7_555 yes
N(1) C(1) C(2) 124.9(2) . . . yes
C(1) C(2) C(3) 116.8(2) . . . yes
C(1) C(2) C(6) 121.6(2) . . . yes
C(3) C(2) C(6) 121.5(2) . . . yes
C(2) C(3) C(4) 120.6(2) . . . yes
C(3) C(4) C(5) 117.2(2) . . . yes
C(3) C(4) C(7) 121.5(2) . . . yes
C(5) C(4) C(7) 121.3(2) . . . yes
N(1) C(5) C(4) 124.1(2) . . . yes
N(3) C(6) N(4) 56.3(3) . . . yes
N(3) C(6) C(2) 115.5(3) . . . yes
N(4) C(6) C(2) 113.6(4) . . . yes
N(2) C(7) C(4) 117.3(2) . . . yes

loop_
_geom_bond_atom_site_label_1
_geom_bond_atom_site_label_2
_geom_bond_distance
_geom_bond_site_symmetry_1
_geom_bond_site_symmetry_2
_geom_bond_publ_flag
N(1) C(1) 1.339(3) . . yes
N(1) C(5) 1.350(3) . . yes
N(2) C(7) 1.465(3) . . yes
N(2) C(7) 1.465(3) . 7_555 yes
N(3) N(4) 1.406(9) . . yes
N(3) C(6) 1.494(3) . . yes
N(3) C(6) 1.494(3) . 7_555 yes
N(4) C(6) 1.485(5) . . yes
N(4) C(6) 1.485(5) . 7_555 yes
C(1) C(2) 1.376(3) . . yes
C(2) C(3) 1.395(3) . . yes
C(2) C(6) 1.527(3) . . yes
C(3) C(4) 1.379(3) . . yes
C(4) C(5) 1.384(3) . . yes
C(4) C(7) 1.522(3) . . yes

loop_
_geom_contact_atom_site_label_1
_geom_contact_atom_site_label_2
_geom_contact_distance
_geom_contact_site_symmetry_1
_geom_contact_site_symmetry_2
_geom_contact_publ_flag
? ? ? ? ? ?

loop_
_geom_hbond_atom_site_label_D
_geom_hbond_atom_site_label_H
_geom_hbond_atom_site_label_A
_geom_hbond_site_symmetry_D
_geom_hbond_site_symmetry_H
_geom_hbond_site_symmetry_A
_geom_hbond_distance_DH
_geom_hbond_distance_HA
_geom_hbond_distance_DA
_geom_hbond_angle_DHA
_geom_hbond_publ_flag
N(3) H(8) N(2) . . 1_655 1.085 2.317 3.373 164.009 no
N(3) H(8) N(2) . . 7_655 1.085 2.317 3.373 164.009 no
N(4) H(9) N(3) . . 2_455 1.019 2.417 3.435 176.774 no
N(4) H(9) N(3) . . 8_455 1.019 2.417 3.435 176.774 no

loop_
_geom_torsion_atom_site_label_1
_geom_torsion_atom_site_label_2
_geom_torsion_atom_site_label_3
_geom_torsion_atom_site_label_4
_geom_torsion
_geom_torsion_site_symmetry_1
_geom_torsion_site_symmetry_2
_geom_torsion_site_symmetry_3
_geom_torsion_site_symmetry_4
_geom_torsion_publ_flag
N(1) C(1) C(2) C(3) -0.4(4) . . . . yes
N(1) C(1) C(2) C(6) 175.1(3) . . . . yes
N(1) C(5) C(4) C(3) 2.1(4) . . . . yes
N(1) C(5) C(4) C(7) -174.3(3) . . . . yes
N(2) C(7) C(4) C(3) -106.5(3) . . . . yes
N(2) C(7) C(4) C(5) 69.8(3) . . . . yes
N(2) C(7) C(4) C(3) 106.5(3) . 7_555 7_555 7_555 yes
N(2) C(7) C(4) C(5) -69.8(3) . 7_555 7_555 7_555 yes
N(3) N(4) C(6) C(2) 105.9(4) . . . . yes
N(3) N(4) C(6) C(2) -105.9(4) . . 7_555 7_555 yes
N(3) C(6) N(4) C(6) -33.2(5) . . . 7_555 yes
N(3) C(6) C(2) C(1) -65.4(3) . . . . yes
N(3) C(6) C(2) C(3) 109.8(3) . . . . yes
N(3) C(6) N(4) C(6) 33.2(5) . 7_555 . . yes
N(3) C(6) C(2) C(1) 65.4(3) . 7_555 7_555 7_555 yes
N(3) C(6) C(2) C(3) -109.8(3) . 7_555 7_555 7_555 yes
N(4) N(3) C(6) C(2) -102.5(4) . . . . yes
N(4) N(3) C(6) C(2) 102.5(4) . . 7_555 7_555 yes
N(4) C(6) N(3) C(6) 32.6(5) . . . 7_555 yes
N(4) C(6) C(2) C(1) -127.9(4) . . . . yes
N(4) C(6) C(2) C(3) 47.3(4) . . . . yes
N(4) C(6) N(3) C(6) -32.6(5) . 7_555 . . yes
N(4) C(6) C(2) C(1) 127.9(4) . 7_555 7_555 7_555 yes
N(4) C(6) C(2) C(3) -47.3(4) . 7_555 7_555 7_555 yes
C(1) N(1) C(5) C(4) 1.8(4) . . . . yes
C(1) C(2) C(3) C(4) 4.5(4) . . . . yes
C(2) C(1) N(1) C(5) -2.7(4) . . . . yes
C(2) C(3) C(4) C(5) -5.3(4) . . . . yes
C(2) C(3) C(4) C(7) 171.1(3) . . . . yes
C(2) C(6) N(3) C(6) -69.9(4) . . . 7_555 yes
C(2) C(6) N(4) C(6) 72.7(6) . . . 7_555 yes
C(4) C(3) C(2) C(6) -171.0(2) . . . . yes
C(4) C(7) N(2) C(7) 63.6(4) . . . 7_555 yes
C(4) C(7) N(2) C(7) 63.6(4) . . . 7_555 yes
